data_1514860
loop_
_publ_author_name
'Citta, Anna'
'Schuh, Esther'
'Mohr, Fabian'
'Folda, Alessandra'
'Massimino, Maria Lina'
'Bindoli, Alberto'
'Casini, Angela'
'Rigobello, Maria Pia'

_publ_section_title
;
 Fluorescent silver(I) and gold(I)-N-heterocyclic carbene complexes with
 cytotoxic properties: mechanistic insights.
;
_journal_issue 8
_journal_name_full 'Metallomics : integrated biometal science'
_journal_page_first 1006
_journal_page_last 1015
_journal_paper_doi 10.1039/c3mt20260g
_journal_volume 5
_journal_year 2013
_chemical_absolute_configuration ad
_chemical_formula_moiety 'C19 H16 Au Cl N2'
_chemical_formula_sum 'C19 H16 Au Cl N2'
_chemical_formula_weight 504.75
_space_group_crystal_system orthorhombic
_space_group_IT_number 29
_space_group_name_Hall 'P 2c -2ac'
_space_group_name_H-M_alt 'P c a 21'
_symmetry_space_group_name_Hall 'P 2c -2ac'
_symmetry_space_group_name_H-M 'P c a 21'
_atom_sites_solution_hydrogens geom
_atom_sites_solution_primary direct
_atom_sites_solution_secondary difmap
_audit_creation_date
;
'Wed Oct 06 15:26:26 2010'
;
_audit_creation_method
;
CrysAlisPro, Oxford Diffraction Ltd.,
Version 1.171.34.40 (release 27-08-2010 CrysAlis171 .NET)
(compiled Aug 27 2010,11:50:40)
;
_cell_angle_alpha 90.00
_cell_angle_beta 90.00
_cell_angle_gamma 90.00
_cell_formula_units_Z 4
_cell_length_a 12.8493(4)
_cell_length_b 6.2192(2)
_cell_length_c 20.5103(6)
_cell_measurement_reflns_used 1530
_cell_measurement_temperature 150.0
_cell_measurement_theta_max 29.1629
_cell_measurement_theta_min 2.9735
_cell_volume 1639.03(9)
_computing_cell_refinement
;
CrysAlisPro, Oxford Diffraction Ltd.,
Version 1.171.34.40 (release 27-08-2010 CrysAlis171 .NET)
(compiled Aug 27 2010,11:50:40)
;
_computing_data_collection
;
CrysAlisPro, Oxford Diffraction Ltd.,
Version 1.171.34.40 (release 27-08-2010 CrysAlis171 .NET)
(compiled Aug 27 2010,11:50:40)
;
_computing_data_reduction
;
CrysAlisPro, Oxford Diffraction Ltd.,
Version 1.171.34.40 (release 27-08-2010 CrysAlis171 .NET)
(compiled Aug 27 2010,11:50:40)
;
_computing_molecular_graphics
;
O. V. Dolomanov, L. J. Bourhis, R. J. Gildea, J. A. K. Howard and H. Puschmann,
OLEX2: a complete structure solution, refinement and analysis program.
J. Appl. Cryst. (2009). 42, 339-341.
;
_computing_publication_material
;
O. V. Dolomanov, L. J. Bourhis, R. J. Gildea, J. A. K. Howard and H. Puschmann,
OLEX2: a complete structure solution, refinement and analysis program.
J. Appl. Cryst. (2009). 42, 339-341.
;
_computing_structure_refinement 'SHELXL-97 (Sheldrick, 1997)'
_computing_structure_solution 'SHELXS-97 (Sheldrick, 1990)'
_diffrn_ambient_temperature 150.0
_diffrn_detector_area_resol_mean 16.2705
_diffrn_measured_fraction_theta_full 0.990
_diffrn_measured_fraction_theta_max 0.849
_diffrn_measurement_details
;
1 omega -71.00 -40.00 1.0000 2.0000
omega____ theta____ kappa____ phi______ frames
- -19.6194 179.0000 90.0000 31
2 omega -61.00 1.00 1.0000 2.0000
omega____ theta____ kappa____ phi______ frames
- -19.6194 -37.0000 60.0000 62
3 omega -63.00 -22.00 1.0000 2.0000
omega____ theta____ kappa____ phi______ frames
- -19.6194 -37.0000 0.0000 41
;
_diffrn_measurement_device_type 'Xcalibur, Eos, Gemini ultra'
_diffrn_measurement_method '\w scans'
_diffrn_orient_matrix_UB_11 -0.0326045000
_diffrn_orient_matrix_UB_12 -0.0750583000
_diffrn_orient_matrix_UB_13 0.0161251000
_diffrn_orient_matrix_UB_21 0.0444862000
_diffrn_orient_matrix_UB_22 -0.0588378000
_diffrn_orient_matrix_UB_23 0.0100376000
_diffrn_orient_matrix_UB_31 0.0027921000
_diffrn_orient_matrix_UB_32 0.0623546000
_diffrn_orient_matrix_UB_33 0.0289189000
_diffrn_radiation_monochromator graphite
_diffrn_radiation_source 'Enhance (Mo) X-ray Source'
_diffrn_radiation_type 'Mo K\a'
_diffrn_radiation_wavelength 0.7107
_diffrn_reflns_av_R_equivalents 0.0474
_diffrn_reflns_av_unetI/netI 0.1613
_diffrn_reflns_limit_h_max 15
_diffrn_reflns_limit_h_min -17
_diffrn_reflns_limit_k_max 8
_diffrn_reflns_limit_k_min -6
_diffrn_reflns_limit_l_max 15
_diffrn_reflns_limit_l_min -28
_diffrn_reflns_number 4437
_diffrn_reflns_theta_full 25.05
_diffrn_reflns_theta_max 29.1629
_diffrn_reflns_theta_min 2.9735
_exptl_absorpt_coefficient_mu 9.139
_exptl_absorpt_correction_T_max 1.00000
_exptl_absorpt_correction_T_min 0.61532
_exptl_absorpt_correction_type multi-scan
_exptl_absorpt_process_details
;
CrysAlisPro, Oxford Diffraction Ltd.,
Version 1.171.34.40 (release 27-08-2010 CrysAlis171 .NET)
(compiled Aug 27 2010,11:50:40)
Empirical absorption correction using spherical harmonics,
implemented in SCALE3 ABSPACK scaling algorithm.
;
_exptl_crystal_colour yellow
_exptl_crystal_colour_primary yellow
_exptl_crystal_density_diffrn 2.046
_exptl_crystal_density_method 'not measured'
_exptl_crystal_description needle
_exptl_crystal_F_000 960
_exptl_crystal_size_max 0.18
_exptl_crystal_size_mid 0.06
_exptl_crystal_size_min 0.05
_refine_diff_density_max 2.362
_refine_diff_density_min -1.485
_refine_diff_density_rms 0.222
_refine_ls_abs_structure_details 'Flack H D (1983), Acta Cryst. A39, 876-881'
_refine_ls_abs_structure_Flack -0.03(2)
_refine_ls_extinction_method none
_refine_ls_goodness_of_fit_ref 1.027
_refine_ls_hydrogen_treatment constr
_refine_ls_matrix_type full
_refine_ls_number_parameters 203
_refine_ls_number_reflns 2532
_refine_ls_number_restraints 1
_refine_ls_restrained_S_all 1.027
_refine_ls_R_factor_all 0.0612
_refine_ls_R_factor_gt 0.0441
_refine_ls_shift/su_max 0.000
_refine_ls_shift/su_mean 0.000
_refine_ls_structure_factor_coef Fsqd
_refine_ls_weighting_details
;
calc w=1/[\s^2^(Fo^2^)+(0.0407P)^2^+0.0000P] where P=(Fo^2^+2Fc^2^)/3
;
_refine_ls_weighting_scheme calc
_refine_ls_wR_factor_gt 0.0997
_refine_ls_wR_factor_ref 0.1150
_reflns_number_gt 1893
_reflns_number_total 2532
_reflns_threshold_expression >2sigma(I)
_cod_data_source_file c3mt20260g.txt
_cod_data_source_block ES152
_cod_original_cell_volume 1639.02(9)
_cod_database_code 1514860
_chemical_oxdiff_formula C14H14N2Au1Cl1
_reflns_odcompleteness_completeness 67.26
_reflns_odcompleteness_iscentric 0
_reflns_odcompleteness_theta 26.32

loop_
_space_group_symop_id
_space_group_symop_operation_xyz
1 '-x, -y, z+1/2'
2 '-x+1/2, y, z+1/2'
3 'x, y, z'
4 'x+1/2, -y, z'

loop_
_atom_site_label
_atom_site_type_symbol
_atom_site_fract_x
_atom_site_fract_y
_atom_site_fract_z
_atom_site_U_iso_or_equiv
_atom_site_adp_type
_atom_site_occupancy
_atom_site_symmetry_multiplicity
_atom_site_calc_flag
_atom_site_refinement_flags
Au1 Au 0.27858(3) -0.25518(7) 0.37117(9) 0.01765(15) Uani 1 1 d .
Cl1 Cl 0.3692(2) -0.5553(5) 0.33880(16) 0.0249(7) Uani 1 1 d .
C1 C 0.2020(10) 0.0090(19) 0.3987(6) 0.0174(19) Uani 1 1 d .
N2 N 0.2333(8) 0.1426(17) 0.4469(5) 0.016(2) Uani 1 1 d .
C4 C 0.0580(12) 0.001(2) 0.3189(7) 0.039(4) Uani 1 1 d .
H4A H 0.0926 0.0262 0.2770 0.058 Uiso 1 1 calc R
H4B H -0.0116 0.0652 0.3181 0.058 Uiso 1 1 calc R
H4C H 0.0521 -0.1543 0.3264 0.058 Uiso 1 1 calc R
C3 C 0.1650(10) 0.312(2) 0.4502(6) 0.0174(19) Uani 1 1 d .
H3 H 0.1677 0.4272 0.4807 0.021 Uiso 1 1 calc R
C19 C 0.2506(12) 0.058(2) 0.5979(6) 0.020(3) Uani 1 1 d .
C7 C 0.3620(10) 0.374(2) 0.5805(6) 0.020(3) Uani 1 1 d .
C6 C 0.3136(11) 0.187(2) 0.5565(6) 0.020(3) Uani 1 1 d .
C5 C 0.3260(10) 0.117(2) 0.4877(6) 0.022(3) Uani 1 1 d .
H5A H 0.3835 0.2011 0.4680 0.027 Uiso 1 1 calc R
H5B H 0.3468 -0.0358 0.4873 0.027 Uiso 1 1 calc R
C15 C 0.1835(12) -0.028(2) 0.7079(6) 0.029(3) Uani 1 1 d .
H15 H 0.1770 0.0083 0.7527 0.035 Uiso 1 1 calc R
C16 C 0.1376(13) -0.205(2) 0.6865(7) 0.029(4) Uani 1 1 d .
H16 H 0.1010 -0.2959 0.7157 0.035 Uiso 1 1 calc R
C2 C 0.0952(12) 0.287(2) 0.4040(6) 0.023(3) Uani 1 1 d .
H2 H 0.0387 0.3810 0.3945 0.027 Uiso 1 1 calc R
C17 C 0.1440(11) -0.2563(19) 0.6191(7) 0.023(3) Uani 1 1 d .
H17 H 0.1090 -0.3806 0.6035 0.027 Uiso 1 1 calc R
N1 N 0.1199(7) 0.0993(15) 0.3718(6) 0.021(2) Uani 1 1 d .
C18 C 0.1977(11) -0.135(2) 0.5770(6) 0.023(3) Uani 1 1 d .
H18 H 0.2011 -0.1761 0.5325 0.027 Uiso 1 1 calc R
C9 C 0.4671(11) 0.695(2) 0.5681(8) 0.029(3) Uani 1 1 d .
H9 H 0.5060 0.7878 0.5407 0.035 Uiso 1 1 calc R
C8 C 0.4192(10) 0.521(2) 0.5430(6) 0.022(3) Uani 1 1 d .
H8 H 0.4246 0.4961 0.4974 0.026 Uiso 1 1 calc R
C10 C 0.4590(12) 0.738(2) 0.6358(9) 0.033(4) Uani 1 1 d .
H10 H 0.4923 0.8615 0.6535 0.039 Uiso 1 1 calc R
C13 C 0.2941(12) 0.295(2) 0.6910(7) 0.024(3) Uani 1 1 d .
H13 H 0.2885 0.3298 0.7359 0.029 Uiso 1 1 calc R
C14 C 0.2420(11) 0.111(2) 0.6666(7) 0.023(3) Uani 1 1 d .
C12 C 0.3526(10) 0.423(2) 0.6507(6) 0.022(3) Uani 1 1 d .
C11 C 0.4049(10) 0.607(2) 0.6749(7) 0.026(3) Uani 1 1 d .
H11 H 0.4014 0.6388 0.7202 0.031 Uiso 1 1 calc R

loop_
_atom_site_aniso_label
_atom_site_aniso_U_11
_atom_site_aniso_U_22
_atom_site_aniso_U_33
_atom_site_aniso_U_23
_atom_site_aniso_U_13
_atom_site_aniso_U_12
Au1 0.0222(2) 0.0179(2) 0.0129(2) -0.0017(3) -0.0007(4) -0.00025(19)
Cl1 0.0316(15) 0.0199(15) 0.0234(14) -0.0049(15) -0.0021(17) 0.0029(14)
C1 0.025(5) 0.016(4) 0.011(4) -0.007(4) -0.001(4) -0.006(4)
N2 0.019(5) 0.015(6) 0.015(5) -0.001(5) 0.004(5) 0.004(5)
C4 0.034(8) 0.042(9) 0.040(9) -0.014(7) -0.015(8) -0.008(8)
C3 0.025(5) 0.016(4) 0.011(4) -0.007(4) -0.001(4) -0.006(4)
C19 0.014(5) 0.028(7) 0.017(7) -0.004(6) -0.002(6) 0.007(6)
C7 0.016(6) 0.025(7) 0.018(6) 0.001(6) -0.004(6) 0.001(6)
C6 0.025(7) 0.024(7) 0.011(6) 0.002(6) -0.008(6) 0.005(6)
C5 0.024(7) 0.021(7) 0.021(7) -0.003(6) -0.004(6) -0.001(6)
C15 0.036(8) 0.043(9) 0.007(6) 0.005(7) -0.002(6) -0.004(7)
C16 0.043(9) 0.020(7) 0.024(8) 0.012(6) 0.003(8) 0.006(7)
C2 0.028(7) 0.033(7) 0.008(6) 0.003(6) 0.001(6) 0.008(6)
C17 0.024(7) 0.022(8) 0.022(8) 0.007(6) -0.001(7) -0.002(6)
N1 0.021(5) 0.026(5) 0.015(4) -0.005(7) 0.001(6) 0.002(4)
C18 0.042(8) 0.014(6) 0.013(6) 0.007(6) -0.011(6) -0.010(6)
C9 0.018(7) 0.029(7) 0.040(9) -0.005(7) 0.006(7) 0.001(6)
C8 0.021(6) 0.023(7) 0.023(7) -0.008(6) 0.002(6) 0.006(6)
C10 0.027(8) 0.027(9) 0.045(10) -0.017(7) -0.013(8) 0.012(6)
C13 0.028(8) 0.034(8) 0.011(6) -0.001(6) 0.006(6) 0.009(7)
C14 0.023(7) 0.024(8) 0.023(7) 0.010(7) 0.002(7) 0.005(7)
C12 0.020(6) 0.025(7) 0.019(6) -0.004(6) 0.009(6) 0.003(6)
C11 0.019(6) 0.030(8) 0.028(7) -0.010(7) -0.001(6) 0.012(6)

loop_
_atom_type_symbol
_atom_type_description
_atom_type_scat_dispersion_real
_atom_type_scat_dispersion_imag
_atom_type_scat_source
N N 0.0061 0.0033 'International Tables Vol C Tables 4.2.6.8 and 6.1.1.4'
Cl Cl 0.1484 0.1585 'International Tables Vol C Tables 4.2.6.8 and 6.1.1.4'
Au Au -2.0133 8.8022 'International Tables Vol C Tables 4.2.6.8 and 6.1.1.4'
H H 0.0000 0.0000 'International Tables Vol C Tables 4.2.6.8 and 6.1.1.4'
C C 0.0033 0.0016 'International Tables Vol C Tables 4.2.6.8 and 6.1.1.4'

loop_
_geom_angle_atom_site_label_1
_geom_angle_atom_site_label_2
_geom_angle_atom_site_label_3
_geom_angle
C1 Au1 Cl1 178.9(4)
C1 N2 C3 108.5(10)
C1 N2 C5 126.4(10)
C1 N1 C4 124.2(11)
C1 N1 C2 110.1(11)
N2 C1 Au1 124.4(9)
N2 C3 H3 125.9
N2 C5 C6 115.2(11)
N2 C5 H5A 108.5
N2 C5 H5B 108.5
H4A C4 H4B 109.5
H4A C4 H4C 109.5
H4B C4 H4C 109.5
C3 N2 C5 125.0(10)
C3 C2 H2 126.6
C3 C2 N1 106.7(12)
C19 C6 C5 117.8(12)
C19 C18 H18 119.3
C7 C6 C19 120.6(12)
C7 C6 C5 121.6(12)
C7 C8 H8 118.2
C6 C19 C18 124.1(12)
C6 C19 C14 119.7(13)
C6 C7 C12 118.3(12)
C6 C5 H5A 108.5
C6 C5 H5B 108.5
H5A C5 H5B 107.5
C15 C16 H16 120.5
C15 C16 C17 119.0(14)
C15 C14 C19 118.8(13)
C16 C15 H15 118.6
C16 C15 C14 122.8(13)
C16 C17 H17 119.0
C2 C3 N2 108.1(11)
C2 C3 H3 125.9
C2 N1 C4 125.4(11)
C17 C16 H16 120.5
C17 C18 C19 121.4(13)
C17 C18 H18 119.3
N1 C1 Au1 128.8(9)
N1 C1 N2 106.5(10)
N1 C4 H4A 109.5
N1 C4 H4B 109.5
N1 C4 H4C 109.5
N1 C2 H2 126.6
C18 C19 C14 116.1(12)
C18 C17 C16 121.9(13)
C18 C17 H17 119.0
C9 C8 C7 123.6(13)
C9 C8 H8 118.2
C9 C10 H10 119.7
C8 C7 C6 125.4(12)
C8 C7 C12 116.3(11)
C8 C9 H9 120.2
C8 C9 C10 119.7(14)
C10 C9 H9 120.2
C10 C11 C12 121.9(13)
C10 C11 H11 119.0
C13 C14 C19 119.2(13)
C13 C14 C15 122.0(13)
C13 C12 C7 120.7(12)
C13 C12 C11 121.3(12)
C14 C15 H15 118.6
C14 C13 H13 119.4
C12 C13 H13 119.4
C12 C13 C14 121.1(13)
C12 C11 H11 119.0
C11 C10 C9 120.6(13)
C11 C10 H10 119.7
C11 C12 C7 118.0(12)

loop_
_geom_bond_atom_site_label_1
_geom_bond_atom_site_label_2
_geom_bond_distance
Au1 Cl1 2.298(3)
Au1 C1 1.997(12)
C1 N2 1.353(15)
C1 N1 1.317(15)
N2 C3 1.373(17)
N2 C5 1.464(16)
C4 H4A 0.9800
C4 H4B 0.9800
C4 H4C 0.9800
C4 N1 1.477(17)
C3 H3 0.9500
C3 C2 1.314(18)
C19 C6 1.42(2)
C19 C18 1.440(19)
C19 C14 1.453(19)
C7 C6 1.409(19)
C7 C8 1.402(18)
C7 C12 1.478(17)
C6 C5 1.483(17)
C5 H5A 0.9900
C5 H5B 0.9900
C15 H15 0.9500
C15 C16 1.323(18)
C15 C14 1.422(19)
C16 H16 0.9500
C16 C17 1.42(2)
C2 H2 0.9500
C2 N1 1.381(15)
C17 H17 0.9500
C17 C18 1.340(18)
C18 H18 0.9500
C9 H9 0.9500
C9 C8 1.347(18)
C9 C10 1.42(2)
C8 H8 0.9500
C10 H10 0.9500
C10 C11 1.34(2)
C13 H13 0.9500
C13 C14 1.42(2)
C13 C12 1.372(19)
C12 C11 1.419(19)
C11 H11 0.9500
